data_2221661
loop_
_publ_author_name
'Chippindale, Ann M.'
'Sharma, Arun V.'
'Hibble, Simon J.'

_publ_section_title
;
 Potassium nickel(II) gallium phosphate hydrate,
 K[NiGa~2~(PO~4~)~3~(H~2~O)~2~]
;
_journal_coeditor_code FI2077
_journal_issue 5
_journal_name_full 'Acta Crystallographica Section E'
_journal_page_first i38
_journal_page_last i39
_journal_paper_doi 10.1107/S1600536809015438
_journal_volume 65
_journal_year 2009
_chemical_formula_iupac 'K [Ni Ga2 (P O4)3 (H2 O)2]'
_chemical_formula_moiety 'K +, Ga2 H4 Ni O14 P3 -'
_chemical_formula_sum 'Ga2 H4 K Ni O14 P3'
_chemical_formula_weight 558.17
_chemical_name_systematic
;
potassium nickel(II) digallium tris(phosphate) dihydrate
;
_space_group_IT_number 15
_symmetry_cell_setting monoclinic
_symmetry_space_group_name_Hall '-C 2yc'
_symmetry_space_group_name_H-M 'C 1 2/c 1'
_atom_sites_solution_hydrogens geom
_atom_sites_solution_primary direct
_cell_angle_alpha 90
_cell_angle_beta 107.680(10)
_cell_angle_gamma 90
_cell_formula_units_Z 4
_cell_length_a 13.2095(13)
_cell_length_b 10.1733(9)
_cell_length_c 8.8130(9)
_cell_measurement_reflns_used 3597
_cell_measurement_temperature 150.0(10)
_cell_measurement_theta_max 32.4
_cell_measurement_theta_min 3
_cell_volume 1128.4(2)
_computing_cell_refinement 'CrysAlis RED (Oxford Diffraction, 2006)'
_computing_data_collection 'CrysAlis Pro (Oxford Diffraction, 2006)'
_computing_data_reduction 'CrysAlis RED (Oxford Diffraction, 2006)'
_computing_molecular_graphics 'CAMERON (Watkin <i>et al.</i>,  1996)'
_computing_publication_material 'CRYSTALS (Betteridge <i>et al.</i>,  2003)'
_computing_structure_refinement 'CRYSTALS (Betteridge <i>et al.</i>,  2003)'
_computing_structure_solution 'SIR92 (Altomare <i>et al.</i>,  1994)'
_diffrn_ambient_temperature 150.0(10)
_diffrn_measured_fraction_theta_full 1.000
_diffrn_measured_fraction_theta_max 0.928
_diffrn_measurement_device Area
_diffrn_measurement_device_type 'Oxford Diffraction Xcalibur'
_diffrn_measurement_method \w/2\q
_diffrn_radiation_monochromator graphite
_diffrn_radiation_type 'Mo K\a'
_diffrn_radiation_wavelength 0.71073
_diffrn_reflns_av_R_equivalents 0.018
_diffrn_reflns_limit_h_max 19
_diffrn_reflns_limit_h_min -15
_diffrn_reflns_limit_k_max 15
_diffrn_reflns_limit_k_min -15
_diffrn_reflns_limit_l_max 11
_diffrn_reflns_limit_l_min -13
_diffrn_reflns_number 3597
_diffrn_reflns_theta_full 30.640
_diffrn_reflns_theta_max 32.596
_diffrn_reflns_theta_min 2.574
_diffrn_standards_number 0
_exptl_absorpt_coefficient_mu 7.270
_exptl_absorpt_correction_T_max 0.65
_exptl_absorpt_correction_T_min 0.54
_exptl_absorpt_correction_type multi-scan
_exptl_absorpt_process_details '(CrysAlis RED; Oxford Diffraction, 2006)'
_exptl_crystal_colour yellow
_exptl_crystal_density_diffrn 3.286
_exptl_crystal_density_method 'not measured'
_exptl_crystal_description block
_exptl_crystal_F_000 1080
_exptl_crystal_size_max 0.085
_exptl_crystal_size_mid 0.080
_exptl_crystal_size_min 0.060
_refine_diff_density_max 0.84
_refine_diff_density_min -0.91
_refine_ls_extinction_method None
_refine_ls_goodness_of_fit_ref 1.0401
_refine_ls_hydrogen_treatment refxyz
_refine_ls_matrix_type full
_refine_ls_number_parameters 103
_refine_ls_number_reflns 1667
_refine_ls_number_restraints 3
_refine_ls_R_factor_all 0.0244
_refine_ls_R_factor_gt 0.0215
_refine_ls_shift/su_max 0.001
_refine_ls_structure_factor_coef F
_refine_ls_weighting_details
;
 Method, part 1, Chebychev polynomial, (Watkin, 1994, Prince, 1982)
 [weight] = 1.0/[A~0~*T~0~(x)+A~1~*T~1~(x) ... +A~n-1~]*T~n-1~(x)]
 where A~i~ are the Chebychev coefficients listed below and x= Fcalc/Fmax
 Method = Robust Weighting (Prince, 1982)
 W = [weight] * [1-(deltaF/6*sigmaF)^2^]^2^
 A~i~ are:
 18.9 -12.3 16.6
;
_refine_ls_weighting_scheme calc
_refine_ls_wR_factor_all 0.0249
_refine_ls_wR_factor_gt 0.0247
_refine_ls_wR_factor_ref 0.0245
_reflns_number_gt 1734
_reflns_number_total 1913
_reflns_threshold_expression I>2\s(I)
_cod_data_source_file fi2077.cif
_cod_data_source_block I
_cod_original_sg_symbol_H-M 'C 2/c'
_cod_database_code 2221661
_cod_database_fobs_code 2221661

loop_
_symmetry_equiv_pos_as_xyz
x,y,z
-x,-y,-z
x+1/2,y+1/2,z
-x+1/2,-y+1/2,-z
-x,y,-z+1/2
x,-y,z+1/2
-x+1/2,y+1/2,-z+1/2
x+1/2,-y+1/2,z+1/2

loop_
_atom_site_type_symbol
_atom_site_label
_atom_site_fract_x
_atom_site_fract_y
_atom_site_fract_z
_atom_site_U_iso_or_equiv
_atom_site_adp_type
_atom_site_occupancy
_atom_site_disorder_assembly
_atom_site_disorder_group
Ga Ga1 0.172478(11) 0.075592(15) 0.069169(16) 0.0036 Uani 1.0000 . .
Ni Ni1 0.0000 0.27385(3) 0.2500 0.0053 Uani 1.0000 . .
K K1 0.0000 0.63513(6) 0.2500 0.0264 Uani 1.0000 . .
P P1 0.0000 0.00118(5) 0.2500 0.0036 Uani 1.0000 . .
P P2 0.20870(3) 0.37358(4) 0.17941(4) 0.0043 Uani 1.0000 . .
O O1 0.05847(8) 0.09109(11) -0.11504(12) 0.0063 Uani 1.0000 . .
O O2 0.09754(9) 0.39793(11) 0.18796(14) 0.0082 Uani 1.0000 . .
O O3 0.07314(9) 0.09888(11) 0.19895(13) 0.0064 Uani 1.0000 . .
O O4 0.09834(9) 0.29514(12) 0.48612(14) 0.0111 Uani 1.0000 . .
O O5 0.20652(8) -0.08860(10) 0.16197(12) 0.0061 Uani 1.0000 . .
O O6 0.27707(8) 0.04382(11) -0.04158(13) 0.0070 Uani 1.0000 . .
O O7 0.23679(8) 0.22862(11) 0.15963(13) 0.0070 Uani 1.0000 . .
H H1 0.135(3) 0.236(3) 0.547(4) 0.0500 Uiso 1.0000 . .
H H2 0.136(3) 0.361(3) 0.481(5) 0.0500 Uiso 1.0000 . .

loop_
_atom_site_aniso_label
_atom_site_aniso_U_11
_atom_site_aniso_U_22
_atom_site_aniso_U_33
_atom_site_aniso_U_12
_atom_site_aniso_U_13
_atom_site_aniso_U_23
Ga1 0.00279(8) 0.00233(9) 0.00525(8) -0.00019(4) 0.00068(5) 0.00009(4)
Ni1 0.00413(11) 0.00400(12) 0.00818(12) 0.0000 0.00228(8) 0.0000
K1 0.0287(3) 0.0109(2) 0.0465(4) 0.0000 0.0215(3) 0.0000
P1 0.00246(18) 0.0030(2) 0.00514(19) 0.0000 0.00089(14) 0.0000
P2 0.00345(15) 0.00312(15) 0.00631(14) -0.00077(10) 0.00159(11) -0.00031(10)
O1 0.0048(4) 0.0058(4) 0.0066(4) 0.0003(3) -0.0007(3) -0.0014(3)
O2 0.0042(4) 0.0074(4) 0.0140(4) 0.0001(3) 0.0042(3) 0.0016(4)
O3 0.0058(4) 0.0043(4) 0.0108(4) -0.0002(3) 0.0051(3) 0.0010(3)
O4 0.0106(5) 0.0083(4) 0.0115(5) -0.0003(4) -0.0009(4) 0.0023(4)
O5 0.0063(4) 0.0039(4) 0.0072(4) 0.0008(3) 0.0006(3) 0.0018(3)
O6 0.0071(4) 0.0062(4) 0.0090(4) 0.0011(3) 0.0042(3) 0.0013(3)
O7 0.0068(4) 0.0038(4) 0.0104(4) -0.0017(3) 0.0029(3) -0.0030(3)

loop_
_atom_type_symbol
_atom_type_scat_dispersion_real
_atom_type_scat_dispersion_imag
_atom_type_scat_source
H 0.0000 0.0000 'International Tables Vol C 4.2.6.8 and 6.1.1.4'
O 0.0106 0.0060 'International Tables Vol C 4.2.6.8 and 6.1.1.4'
P 0.1023 0.0942 'International Tables Vol C 4.2.6.8 and 6.1.1.4'
Ga 0.2307 1.6083 'International Tables Vol C 4.2.6.8 and 6.1.1.4'
Ni 0.3393 1.1124 'International Tables Vol C 4.2.6.8 and 6.1.1.4'
K 0.2009 0.2494 'International Tables Vol C 4.2.6.8 and 6.1.1.4'

loop_
_geom_angle_atom_site_label_1
_geom_angle_atom_site_label_2
_geom_angle_atom_site_label_3
_geom_angle_site_symmetry_1
_geom_angle_site_symmetry_2
_geom_angle_site_symmetry_3
_geom_angle
_geom_angle_publ_flag
O1 Ga1 O3 . . . 89.49(5) yes
O1 Ga1 O5 . . . 119.09(5) yes
O1 Ga1 O6 . . . 94.97(5) yes
O1 Ga1 O7 . . . 116.97(5) yes
O3 Ga1 O5 . . . 88.16(5) yes
O3 Ga1 O6 . . . 174.93(4) yes
O3 Ga1 O7 . . . 87.06(5) yes
O5 Ga1 O6 . . . 87.57(5) yes
O5 Ga1 O7 . . . 123.66(5) yes
O6 Ga1 O7 . . . 93.05(5) yes
O2 Ni1 O2 5_555 . . 101.49(7) yes
O2 Ni1 O3 . . . 95.65(4) yes
O2 Ni1 O3 5_555 . . 162.84(5) yes
O2 Ni1 O4 . . . 87.12(5) yes
O2 Ni1 O4 5_555 . . 85.41(5) yes
O3 Ni1 O2 5_555 . . 162.84(5) yes
O3 Ni1 O2 5_555 . 5_555 95.65(4) yes
O3 Ni1 O3 5_555 . . 67.23(6) yes
O3 Ni1 O4 5_555 . . 93.46(4) yes
O3 Ni1 O4 5_555 . 5_555 96.38(5) yes
O4 Ni1 O2 5_555 . . 85.41(5) yes
O4 Ni1 O2 5_555 . 5_555 87.12(5) yes
O3 Ni1 O4 . . . 96.38(5) yes
O4 Ni1 O3 5_555 . . 93.46(4) yes
O4 Ni1 O4 5_555 . . 168.18(7) yes
O1 P1 O1 6_555 . 2_555 104.18(9) yes
O1 P1 O3 6_555 . . 114.14(6) yes
O1 P1 O3 2_555 . . 112.42(6) yes
O3 P1 O1 5_555 . 6_555 112.42(6) yes
O3 P1 O1 5_555 . 2_555 114.14(6) yes
O3 P1 O3 5_555 . . 99.94(8) yes
O2 P2 O7 . . . 115.61(6) yes
O5 P2 O2 7_555 . . 111.12(6) yes
O5 P2 O6 7_555 . 4_555 110.43(6) yes
O5 P2 O7 7_555 . . 101.91(6) yes
O6 P2 O2 4_555 . . 107.68(6) yes
O6 P2 O7 4_555 . . 110.02(6) yes
Ga1 O1 P1 . . 2_555 135.47(7) yes
Ga1 O3 Ni1 . . . 129.51(5) yes
Ga1 O3 P1 . . . 131.86(7) yes
Ni1 O2 P2 . . . 128.84(7) yes
Ni1 O3 P1 . . . 96.42(5) yes
Ni1 O4 H1 . . . 128(3) no
Ni1 O4 H2 . . . 103(3) no
H1 O4 H2 . . . 111(3) no
Ga1 O5 P2 . . 7_545 129.28(7) yes
Ga1 O6 P2 . . 4_555 125.62(7) yes
Ga1 O7 P2 . . . 139.82(7) yes

loop_
_geom_bond_atom_site_label_1
_geom_bond_atom_site_label_2
_geom_bond_site_symmetry_1
_geom_bond_site_symmetry_2
_geom_bond_distance
_geom_bond_publ_flag
Ga1 O1 . . 1.8556(11) yes
Ga1 O3 . . 1.9994(11) yes
Ga1 O5 . . 1.8541(10) yes
Ga1 O6 . . 1.9455(11) yes
Ga1 O7 . . 1.8357(11) yes
Ni1 O2 . . 1.9951(11) yes
Ni1 O2 . 5_555 1.9951(11) yes
Ni1 O3 . . 2.1374(11) yes
Ni1 O3 . 5_555 2.1374(11) yes
Ni1 O4 . . 2.1030(12) yes
Ni1 O4 . 5_555 2.1030(12) yes
P1 O1 . 6_555 1.5279(11) yes
P1 O1 . 2_555 1.5279(11) yes
P1 O3 . . 1.5452(11) yes
P1 O3 . 5_555 1.5452(11) yes
P2 O2 . . 1.5135(11) yes
P2 O5 . 7_555 1.5510(11) yes
P2 O6 . 4_555 1.5348(12) yes
P2 O7 . . 1.5434(12) yes
O4 H1 . . 0.850(10) no
O4 H2 . . 0.848(10) no

loop_
_geom_hbond_atom_site_label_D
_geom_hbond_atom_site_label_H
_geom_hbond_atom_site_label_A
_geom_hbond_site_symmetry_D
_geom_hbond_site_symmetry_H
_geom_hbond_site_symmetry_A
_geom_hbond_distance_DH
_geom_hbond_distance_HA
_geom_hbond_distance_DA
_geom_hbond_angle_DHA
_geom_hbond_publ_flag
O4 H1 O5 . . 6_555 0.850(10) 1.896(11) 2.741(2) 172 yes
O4 H2 O6 . . 7_555 0.850(10) 2.163(17) 2.976(2) 161 yes
